data_2230794
loop_
_publ_author_name
'Du, Chao-Jun'
'Shi, Zheng-Hai'
'Wang, Li-Sheng'
'Du, Chao-Ling'

_publ_section_title
;
 5-Carboxy-2-isopropyl-1<i>H</i>-imidazol-3-ium-4-carboxylate
 monohydrate
;
_journal_coeditor_code LR2015
_journal_issue 7
_journal_name_full 'Acta Crystallographica Section E'
_journal_page_first o1837
_journal_paper_doi 10.1107/S1600536811024767
_journal_volume 67
_journal_year 2011
_chemical_formula_iupac 'C8 H10 N2 O4, H2 O'
_chemical_formula_moiety 'C8 H10 N2 O4, H2 O'
_chemical_formula_sum 'C8 H12 N2 O5'
_chemical_formula_weight 216.20
_chemical_name_systematic
;
5-Carboxy-2-isopropyl-1<i>H</i>-imidazol-3-ium-4-carboxylate monohydrate
;
_space_group_IT_number 14
_symmetry_cell_setting monoclinic
_symmetry_space_group_name_Hall '-P 2ybc'
_symmetry_space_group_name_H-M 'P 1 21/c 1'
_atom_sites_solution_hydrogens geom
_atom_sites_solution_primary direct
_atom_sites_solution_secondary difmap
_cell_angle_alpha 90.00
_cell_angle_beta 93.590(3)
_cell_angle_gamma 90.00
_cell_formula_units_Z 4
_cell_length_a 7.828(2)
_cell_length_b 14.308(4)
_cell_length_c 8.930(2)
_cell_measurement_reflns_used 1379
_cell_measurement_temperature 298(2)
_cell_measurement_theta_max 25.08
_cell_measurement_theta_min 2.69
_cell_volume 998.2(4)
_computing_cell_refinement '<i>SAINT</i> (Bruker, 2005)'
_computing_data_collection '<i>APEX2</i> (Bruker, 2005)'
_computing_data_reduction '<i>SAINT</i> (Bruker, 2005)'
_computing_molecular_graphics '<i>SHELXTL</i> (Sheldrick, 2008)'
_computing_publication_material '<i>SHELXTL</i> (Sheldrick, 2008)'
_computing_structure_refinement '<i>SHELXTL</i> (Sheldrick, 2008)'
_computing_structure_solution '<i>SHELXTL</i> (Sheldrick, 2008)'
_diffrn_ambient_temperature 298(2)
_diffrn_measured_fraction_theta_full 0.987
_diffrn_measured_fraction_theta_max 0.987
_diffrn_measurement_device_type 'Bruker SMART APEXII CCD area-detector'
_diffrn_measurement_method '\f and \w'
_diffrn_radiation_monochromator graphite
_diffrn_radiation_source 'fine-focus sealed tube'
_diffrn_radiation_type MoK\a
_diffrn_radiation_wavelength 0.71073
_diffrn_reflns_av_R_equivalents 0.0275
_diffrn_reflns_av_sigmaI/netI 0.0372
_diffrn_reflns_limit_h_max 9
_diffrn_reflns_limit_h_min -9
_diffrn_reflns_limit_k_max 18
_diffrn_reflns_limit_k_min -17
_diffrn_reflns_limit_l_max 7
_diffrn_reflns_limit_l_min -11
_diffrn_reflns_number 4874
_diffrn_reflns_theta_full 27.00
_diffrn_reflns_theta_max 27.00
_diffrn_reflns_theta_min 2.61
_diffrn_standards_number 0
_exptl_absorpt_coefficient_mu 0.121
_exptl_absorpt_correction_T_max 0.9670
_exptl_absorpt_correction_T_min 0.9533
_exptl_absorpt_correction_type multi-scan
_exptl_absorpt_process_details '(SADABS; Bruker, 2005)'
_exptl_crystal_colour colourless
_exptl_crystal_density_diffrn 1.439
_exptl_crystal_density_method 'not measured'
_exptl_crystal_description block
_exptl_crystal_F_000 456
_exptl_crystal_size_max 0.40
_exptl_crystal_size_mid 0.32
_exptl_crystal_size_min 0.28
_refine_diff_density_max 0.317
_refine_diff_density_min -0.190
_refine_ls_extinction_coef 0.016(3)
_refine_ls_extinction_expression Fc^*^=kFc[1+0.001xFc^2^\l^3^/sin(2\q)]^-1/4^
_refine_ls_extinction_method '<i>SHELXTL</i> (Sheldrick, 2008)'
_refine_ls_goodness_of_fit_ref 1.055
_refine_ls_hydrogen_treatment constr
_refine_ls_matrix_type full
_refine_ls_number_parameters 140
_refine_ls_number_reflns 2147
_refine_ls_number_restraints 3
_refine_ls_restrained_S_all 1.055
_refine_ls_R_factor_all 0.0586
_refine_ls_R_factor_gt 0.0430
_refine_ls_shift/su_max 0.000
_refine_ls_shift/su_mean 0.000
_refine_ls_structure_factor_coef Fsqd
_refine_ls_weighting_details 'calc w=1/[\s^2^(Fo^2^)+(0.0590P)^2^+0.1330P] where P=(Fo^2^+2Fc^2^)/3'
_refine_ls_weighting_scheme calc
_refine_ls_wR_factor_gt 0.1121
_refine_ls_wR_factor_ref 0.1229
_reflns_number_gt 1599
_reflns_number_total 2147
_reflns_threshold_expression I>2\s(I)
_cod_data_source_file lr2015.cif
_cod_data_source_block I
_cod_original_sg_symbol_H-M 'P 21/c'
_cod_database_code 2230794
_cod_database_fobs_code 2230794

loop_
_symmetry_equiv_pos_as_xyz
'x, y, z'
'-x, y+1/2, -z+1/2'
'-x, -y, -z'
'x, -y-1/2, z-1/2'

loop_
_atom_site_type_symbol
_atom_site_label
_atom_site_fract_x
_atom_site_fract_y
_atom_site_fract_z
_atom_site_U_iso_or_equiv
_atom_site_adp_type
_atom_site_calc_flag
_atom_site_refinement_flags
_atom_site_occupancy
_atom_site_symmetry_multiplicity
_atom_site_disorder_assembly
_atom_site_disorder_group
C C4 1.2174(2) 0.88114(12) 0.4485(2) 0.0397(4) Uani d . 1 1 . .
C C2 1.0189(2) 0.76673(11) 0.29253(18) 0.0346(4) Uani d . 1 1 . .
C C3 1.0710(2) 0.85223(11) 0.34578(19) 0.0350(4) Uani d . 1 1 . .
C C6 0.6833(2) 0.91545(12) 0.1177(2) 0.0413(4) Uani d . 1 1 . .
H H6 0.6971 0.9835 0.1205 0.050 Uiso calc R 1 1 . .
C C1 1.0889(2) 0.67085(11) 0.3136(2) 0.0391(4) Uani d . 1 1 . .
C C5 0.8360(2) 0.87217(11) 0.19793(19) 0.0366(4) Uani d . 1 1 . .
C C7 0.5240(2) 0.89011(17) 0.1978(2) 0.0593(6) Uani d . 1 1 . .
H H7A 0.5139 0.8233 0.2031 0.089 Uiso calc R 1 1 . .
H H7B 0.4249 0.9154 0.1435 0.089 Uiso calc R 1 1 . .
H H7C 0.5328 0.9156 0.2975 0.089 Uiso calc R 1 1 . .
C C8 0.6644(3) 0.88445(16) -0.0461(2) 0.0622(6) Uani d . 1 1 . .
H H8A 0.7620 0.9051 -0.0971 0.093 Uiso calc R 1 1 . .
H H8B 0.5624 0.9113 -0.0934 0.093 Uiso calc R 1 1 . .
H H8C 0.6571 0.8175 -0.0507 0.093 Uiso calc R 1 1 . .
O O2 1.21461(18) 0.66102(9) 0.41079(17) 0.0588(4) Uani d . 1 1 . .
O O4 1.24232(16) 0.96417(9) 0.47291(15) 0.0527(4) Uani d . 1 1 . .
O O3 1.31065(17) 0.81470(9) 0.50578(16) 0.0521(4) Uani d . 1 1 . .
H H3 1.2783 0.7647 0.4692 0.078 Uiso calc R 1 1 . .
O O1 1.02199(16) 0.60794(8) 0.23815(16) 0.0494(4) Uani d . 1 1 . .
N N1 0.87377(17) 0.78132(9) 0.20091(15) 0.0368(3) Uani d . 1 1 . .
H H1 0.8162 0.7384 0.1529 0.044 Uiso calc R 1 1 . .
N N2 0.95551(16) 0.91583(9) 0.28360(16) 0.0372(4) Uani d . 1 1 . .
H H2 0.9601 0.9752 0.2981 0.045 Uiso calc R 1 1 . .
O O5 0.66848(18) 0.65027(9) 0.07026(18) 0.0638(5) Uani d D 1 1 . .
H H5B 0.5604 0.6549 0.0562 0.096 Uiso d RD 1 1 . .
H H5A 0.6938 0.5927 0.0646 0.096 Uiso d RD 1 1 . .

loop_
_atom_site_aniso_label
_atom_site_aniso_U_11
_atom_site_aniso_U_22
_atom_site_aniso_U_33
_atom_site_aniso_U_12
_atom_site_aniso_U_13
_atom_site_aniso_U_23
C4 0.0340(9) 0.0334(10) 0.0514(10) 0.0000(7) 0.0003(7) -0.0017(8)
C2 0.0306(8) 0.0264(8) 0.0464(9) 0.0013(6) -0.0014(7) 0.0008(7)
C3 0.0308(8) 0.0258(8) 0.0483(10) 0.0020(6) 0.0007(7) 0.0004(6)
C6 0.0366(9) 0.0297(9) 0.0565(11) 0.0066(7) -0.0047(7) 0.0023(7)
C1 0.0346(9) 0.0256(9) 0.0566(10) 0.0024(7) -0.0013(7) 0.0012(7)
C5 0.0336(9) 0.0260(8) 0.0499(10) 0.0017(7) -0.0005(7) 0.0001(7)
C7 0.0405(11) 0.0786(16) 0.0581(12) 0.0123(10) -0.0015(9) 0.0096(11)
C8 0.0637(13) 0.0724(16) 0.0502(12) 0.0243(12) 0.0007(10) 0.0104(10)
O2 0.0564(9) 0.0348(8) 0.0813(10) 0.0108(6) -0.0258(7) 0.0023(6)
O4 0.0521(8) 0.0331(7) 0.0711(9) -0.0084(6) -0.0102(6) -0.0041(6)
O3 0.0438(8) 0.0372(7) 0.0725(9) 0.0015(6) -0.0178(6) -0.0031(6)
O1 0.0450(7) 0.0245(6) 0.0775(9) 0.0024(5) -0.0040(6) -0.0058(6)
N1 0.0336(7) 0.0242(7) 0.0514(8) 0.0017(6) -0.0070(6) -0.0022(6)
N2 0.0334(8) 0.0205(7) 0.0570(9) 0.0013(5) -0.0028(6) -0.0026(6)
O5 0.0516(8) 0.0357(8) 0.0994(11) 0.0046(6) -0.0323(8) -0.0154(7)

loop_
_atom_type_symbol
_atom_type_description
_atom_type_scat_dispersion_real
_atom_type_scat_dispersion_imag
_atom_type_scat_source
C C 0.0033 0.0016 'International Tables Vol C Tables 4.2.6.8 and 6.1.1.4'
H H 0.0000 0.0000 'International Tables Vol C Tables 4.2.6.8 and 6.1.1.4'
N N 0.0061 0.0033 'International Tables Vol C Tables 4.2.6.8 and 6.1.1.4'
O O 0.0106 0.0060 'International Tables Vol C Tables 4.2.6.8 and 6.1.1.4'

loop_
_geom_angle_atom_site_label_1
_geom_angle_atom_site_label_2
_geom_angle_atom_site_label_3
_geom_angle_site_symmetry_1
_geom_angle_site_symmetry_3
_geom_angle
_geom_angle_publ_flag
O4 C4 O3 . . 124.60(17) ?
O4 C4 C3 . . 119.41(16) ?
O3 C4 C3 . . 115.99(15) ?
C3 C2 N1 . . 106.79(14) ?
C3 C2 C1 . . 133.16(16) ?
N1 C2 C1 . . 120.04(15) ?
C2 C3 N2 . . 106.13(14) ?
C2 C3 C4 . . 131.93(15) ?
N2 C3 C4 . . 121.93(14) ?
C5 C6 C7 . . 109.35(15) ?
C5 C6 C8 . . 111.52(14) ?
C7 C6 C8 . . 110.41(17) ?
C5 C6 H6 . . 108.5 ?
C7 C6 H6 . . 108.5 ?
C8 C6 H6 . . 108.5 ?
O1 C1 O2 . . 125.32(16) ?
O1 C1 C2 . . 117.95(16) ?
O2 C1 C2 . . 116.73(15) ?
N2 C5 N1 . . 107.44(14) ?
N2 C5 C6 . . 126.67(15) ?
N1 C5 C6 . . 125.84(15) ?
C6 C7 H7A . . 109.5 ?
C6 C7 H7B . . 109.5 ?
H7A C7 H7B . . 109.5 ?
C6 C7 H7C . . 109.5 ?
H7A C7 H7C . . 109.5 ?
H7B C7 H7C . . 109.5 ?
C6 C8 H8A . . 109.5 ?
C6 C8 H8B . . 109.5 ?
H8A C8 H8B . . 109.5 ?
C6 C8 H8C . . 109.5 ?
H8A C8 H8C . . 109.5 ?
H8B C8 H8C . . 109.5 ?
C4 O3 H3 . . 109.5 ?
C5 N1 C2 . . 109.54(14) ?
C5 N1 H1 . . 125.2 ?
C2 N1 H1 . . 125.2 ?
C5 N2 C3 . . 110.08(14) ?
C5 N2 H2 . . 125.0 ?
C3 N2 H2 . . 125.0 ?
H5B O5 H5A . . 107.5 ?

loop_
_geom_bond_atom_site_label_1
_geom_bond_atom_site_label_2
_geom_bond_site_symmetry_2
_geom_bond_distance
_geom_bond_publ_flag
C4 O4 . 1.221(2) ?
C4 O3 . 1.285(2) ?
C4 C3 . 1.481(2) ?
C2 C3 . 1.366(2) ?
C2 N1 . 1.374(2) ?
C2 C1 . 1.485(2) ?
C3 N2 . 1.375(2) ?
C6 C5 . 1.489(2) ?
C6 C7 . 1.520(3) ?
C6 C8 . 1.526(3) ?
C6 H6 . 0.9800 ?
C1 O1 . 1.222(2) ?
C1 O2 . 1.279(2) ?
C5 N2 . 1.327(2) ?
C5 N1 . 1.333(2) ?
C7 H7A . 0.9600 ?
C7 H7B . 0.9600 ?
C7 H7C . 0.9600 ?
C8 H8A . 0.9600 ?
C8 H8B . 0.9600 ?
C8 H8C . 0.9600 ?
O3 H3 . 0.8200 ?
N1 H1 . 0.8600 ?
N2 H2 . 0.8600 ?
O5 H5B . 0.8500 ?
O5 H5A . 0.8501 ?

loop_
_geom_hbond_atom_site_label_D
_geom_hbond_atom_site_label_H
_geom_hbond_atom_site_label_A
_geom_hbond_site_symmetry_A
_geom_hbond_distance_DH
_geom_hbond_distance_HA
_geom_hbond_distance_DA
_geom_hbond_angle_DHA
O3 H3 O2 . 0.82 1.64 2.4576(19) 175
N1 H1 O5 . 0.86 1.83 2.6879(19) 171
N2 H2 O1 2_755 0.86 1.93 2.7619(19) 162
O5 H5B O3 4_475 0.85 2.03 2.8684(19) 171
O5 H5A O4 2_745 0.85 1.94 2.7857(19) 173

loop_
_geom_torsion_atom_site_label_1
_geom_torsion_atom_site_label_2
_geom_torsion_atom_site_label_3
_geom_torsion_atom_site_label_4
_geom_torsion_site_symmetry_1
_geom_torsion_site_symmetry_2
_geom_torsion_site_symmetry_3
_geom_torsion_site_symmetry_4
_geom_torsion
_geom_torsion_publ_flag
N1 C2 C3 N2 . . . . -0.31(17) ?
C1 C2 C3 N2 . . . . 178.46(17) ?
N1 C2 C3 C4 . . . . 179.79(16) ?
C1 C2 C3 C4 . . . . -1.4(3) ?
O4 C4 C3 C2 . . . . 175.88(18) ?
O3 C4 C3 C2 . . . . -3.9(3) ?
O4 C4 C3 N2 . . . . -4.0(2) ?
O3 C4 C3 N2 . . . . 176.25(16) ?
C3 C2 C1 O1 . . . . -172.81(18) ?
N1 C2 C1 O1 . . . . 5.8(2) ?
C3 C2 C1 O2 . . . . 7.7(3) ?
N1 C2 C1 O2 . . . . -173.71(15) ?
C7 C6 C5 N2 . . . . -106.3(2) ?
C8 C6 C5 N2 . . . . 131.29(19) ?
C7 C6 C5 N1 . . . . 71.0(2) ?
C8 C6 C5 N1 . . . . -51.3(2) ?
N2 C5 N1 C2 . . . . 1.04(18) ?
C6 C5 N1 C2 . . . . -176.75(15) ?
C3 C2 N1 C5 . . . . -0.44(18) ?
C1 C2 N1 C5 . . . . -179.40(15) ?
N1 C5 N2 C3 . . . . -1.24(18) ?
C6 C5 N2 C3 . . . . 176.52(16) ?
C2 C3 N2 C5 . . . . 0.97(18) ?
C4 C3 N2 C5 . . . . -179.12(15) ?

loop_
_cod_related_entry_id
_cod_related_entry_database
_cod_related_entry_code
1 ChemSpider 30656787
